data_7704105
loop_
_publ_author_name
'Khatua, Manas'
'Goswami, Bappaditya'
'Samanta, Subhas'

_publ_section_title
;
 Dehydrogenation of amines in aryl-amine functionalized pincer-like
 nitrogen-donor redox non-innocent ligands via ligand reduction on a
 Ni(ii) template.
;
_journal_issue 20
_journal_name_full 'Dalton transactions (Cambridge, England : 2003)'
_journal_page_first 6816
_journal_page_last 6831
_journal_paper_doi 10.1039/d0dt00466a
_journal_volume 49
_journal_year 2020
_chemical_absolute_configuration unk
_chemical_formula_moiety 'C18 H16 N4'
_chemical_formula_sum 'C18 H16 N4'
_chemical_formula_weight 288.35
_chemical_name_systematic HLc
_space_group_crystal_system orthorhombic
_space_group_IT_number 33
_space_group_name_Hall 'P 2c -2n'
_space_group_name_H-M_alt 'P n a 21'
_atom_sites_solution_hydrogens geom
_atom_sites_solution_primary direct
_atom_sites_solution_secondary difmap
_audit_creation_date 2019-11-11
_audit_creation_method
;
Olex2 1.2
(compiled 2018.05.29 svn.r3508 for OlexSys, GUI svn.r5506)
;
_audit_update_record
;
2019-11-14 deposited with the CCDC.	2020-04-16 downloaded from the CCDC.
;
_cell_angle_alpha 90.00
_cell_angle_beta 90.00
_cell_angle_gamma 90.00
_cell_formula_units_Z 4
_cell_length_a 29.279(4)
_cell_length_b 10.4375(13)
_cell_length_c 4.6429(6)
_cell_measurement_reflns_used 5247
_cell_measurement_temperature 100.00(10)
_cell_measurement_theta_max 66.0330
_cell_measurement_theta_min 3.0190
_cell_volume 1418.9(3)
_computing_cell_refinement
;
CrysAlisPro, Agilent Technologies,
Version 1.171.37.34 (release 22-05-2014 CrysAlis171 .NET)
(compiled May 22 2014,16:03:01)
;
_computing_data_collection
;
CrysAlisPro, Agilent Technologies,
Version 1.171.37.34 (release 22-05-2014 CrysAlis171 .NET)
(compiled May 22 2014,16:03:01)
;
_computing_data_reduction
;
CrysAlisPro, Agilent Technologies,
Version 1.171.37.34 (release 22-05-2014 CrysAlis171 .NET)
(compiled May 22 2014,16:03:01)
;
_computing_molecular_graphics 'Olex2 (Dolomanov et al., 2009)'
_computing_publication_material 'Olex2 (Dolomanov et al., 2009)'
_computing_structure_refinement 'ShelXL (Sheldrick, 2015)'
_computing_structure_solution 'SHELXS-97 (Sheldrick, 1990)'
_diffrn_ambient_environment N~2~
_diffrn_ambient_temperature 100.00(10)
_diffrn_detector 'CCD plate'
_diffrn_detector_area_resol_mean 7.9580
_diffrn_detector_type Eos
_diffrn_measured_fraction_theta_full 0.996
_diffrn_measured_fraction_theta_max 0.996
_diffrn_measurement_details
;
#__ type_ start__ end____ width___ exp.time_
  1 omega   57.00  120.00   1.0000    2.0000
omega____ theta____ kappa____ phi______ frames
    -       26.0811  178.0000 -180.0000 63

#__ type_ start__ end____ width___ exp.time_
  2 omega  -12.00  102.00   1.0000    2.0000
omega____ theta____ kappa____ phi______ frames
    -       26.0811   57.0000  120.0000 114

#__ type_ start__ end____ width___ exp.time_
  3 omega  -12.00  102.00   1.0000    2.0000
omega____ theta____ kappa____ phi______ frames
    -       26.0811   57.0000 -150.0000 114

#__ type_ start__ end____ width___ exp.time_
  4 omega  -10.00  151.00   1.0000    3.0000
omega____ theta____ kappa____ phi______ frames
    -       67.0406   30.0000  -90.0000 161

#__ type_ start__ end____ width___ exp.time_
  5 omega   30.00  144.00   1.0000    3.0000
omega____ theta____ kappa____ phi______ frames
    -       67.0406   61.0000  -60.0000 114

#__ type_ start__ end____ width___ exp.time_
  6 omega   57.00  150.00   1.0000    3.0000
omega____ theta____ kappa____ phi______ frames
    -       67.0406  178.0000    0.0000 93

#__ type_ start__ end____ width___ exp.time_
  7 omega  100.00  152.00   1.0000    3.0000
omega____ theta____ kappa____ phi______ frames
    -       67.0406  111.0000  -30.0000 52

#__ type_ start__ end____ width___ exp.time_
  8 omega  100.00  152.00   1.0000    3.0000
omega____ theta____ kappa____ phi______ frames
    -       67.0406  111.0000  -90.0000 52

#__ type_ start__ end____ width___ exp.time_
  9 omega   71.00  178.00   1.0000    4.0000
omega____ theta____ kappa____ phi______ frames
    -      108.0000   65.0000 -180.0000 107

#__ type_ start__ end____ width___ exp.time_
 10 omega  101.00  178.00   1.0000    4.0000
omega____ theta____ kappa____ phi______ frames
    -      108.0000  104.0000   60.0000 77

#__ type_ start__ end____ width___ exp.time_
 11 omega   23.00  151.00   1.0000    4.0000
omega____ theta____ kappa____ phi______ frames
    -      108.0000  -77.0000   60.0000 128

#__ type_ start__ end____ width___ exp.time_
 12 omega   25.00  178.00   1.0000    4.0000
omega____ theta____ kappa____ phi______ frames
    -      108.0000  -32.0000    0.0000 153

#__ type_ start__ end____ width___ exp.time_
 13 omega   21.00  113.00   1.0000    4.0000
omega____ theta____ kappa____ phi______ frames
    -      108.0000 -104.0000  -30.0000 92

#__ type_ start__ end____ width___ exp.time_
 14 omega   86.00  178.00   1.0000    4.0000
omega____ theta____ kappa____ phi______ frames
    -      108.0000  138.0000  -60.0000 92

#__ type_ start__ end____ width___ exp.time_
 15 omega  101.00  178.00   1.0000    4.0000
omega____ theta____ kappa____ phi______ frames
    -      108.0000  104.0000  -30.0000 77

#__ type_ start__ end____ width___ exp.time_
 16 omega   58.00  178.00   1.0000    4.0000
omega____ theta____ kappa____ phi______ frames
    -      108.0000   43.0000   90.0000 120

#__ type_ start__ end____ width___ exp.time_
 17 omega   69.00  178.00   1.0000    4.0000
omega____ theta____ kappa____ phi______ frames
    -      108.0000   54.0000  120.0000 109

#__ type_ start__ end____ width___ exp.time_
 18 omega   21.00  113.00   1.0000    4.0000
omega____ theta____ kappa____ phi______ frames
    -      108.0000 -104.0000  -60.0000 92

#__ type_ start__ end____ width___ exp.time_
 19 omega   23.00  151.00   1.0000    4.0000
omega____ theta____ kappa____ phi______ frames
    -      108.0000  -77.0000  -60.0000 128

#__ type_ start__ end____ width___ exp.time_
 20 omega   25.00  119.00   1.0000    4.0000
omega____ theta____ kappa____ phi______ frames
    -      108.0000 -121.0000   -6.1038 94

#__ type_ start__ end____ width___ exp.time_
 21 omega   71.00  178.00   1.0000    4.0000
omega____ theta____ kappa____ phi______ frames
    -      108.0000   65.0000 -150.0000 107

#__ type_ start__ end____ width___ exp.time_
 22 omega   29.00  145.00   1.0000    4.0000
omega____ theta____ kappa____ phi______ frames
    -      108.0000  -65.0000    0.0000 116

#__ type_ start__ end____ width___ exp.time_
 23 omega  -50.00   64.00   1.0000    2.0000
omega____ theta____ kappa____ phi______ frames
    -       26.0811  -57.0000 -120.0000 114

#__ type_ start__ end____ width___ exp.time_
 24 omega  -50.00   64.00   1.0000    2.0000
omega____ theta____ kappa____ phi______ frames
    -       26.0811  -57.0000    0.0000 114

#__ type_ start__ end____ width___ exp.time_
 25 omega  -17.00  111.00   1.0000    2.0000
omega____ theta____ kappa____ phi______ frames
    -       26.0811   77.0000  -30.0000 128

#__ type_ start__ end____ width___ exp.time_
 26 omega   23.00   49.00   1.0000    3.0000
omega____ theta____ kappa____ phi______ frames
    -       67.0406   78.0000  175.7134 26

#__ type_ start__ end____ width___ exp.time_
 27 omega   24.00  152.00   1.0000    3.0000
omega____ theta____ kappa____ phi______ frames
    -       67.0406   77.0000   90.0000 128

#__ type_ start__ end____ width___ exp.time_
 28 omega  100.00  152.00   1.0000    3.0000
omega____ theta____ kappa____ phi______ frames
    -       67.0406  111.0000  150.0000 52

#__ type_ start__ end____ width___ exp.time_
 29 omega   30.00  144.00   1.0000    3.0000
omega____ theta____ kappa____ phi______ frames
    -       67.0406   61.0000  150.0000 114

#__ type_ start__ end____ width___ exp.time_
 30 omega  100.00  152.00   1.0000    3.0000
omega____ theta____ kappa____ phi______ frames
    -       67.0406  111.0000 -150.0000 52

#__ type_ start__ end____ width___ exp.time_
 31 omega   30.00  144.00   1.0000    3.0000
omega____ theta____ kappa____ phi______ frames
    -       67.0406   61.0000   30.0000 114

#__ type_ start__ end____ width___ exp.time_
 32 omega   71.00  113.00   1.0000    4.0000
omega____ theta____ kappa____ phi______ frames
    -      108.0000   65.0000  150.0000 42

#__ type_ start__ end____ width___ exp.time_
 33 omega   69.00  178.00   1.0000    4.0000
omega____ theta____ kappa____ phi______ frames
    -      108.0000   54.0000  -90.0000 109

#__ type_ start__ end____ width___ exp.time_
 34 omega   36.00  178.00   1.0000    4.0000
omega____ theta____ kappa____ phi______ frames
    -      108.0000   32.0000   30.0000 142
;
_diffrn_measurement_device 'four-circle diffractometer'
_diffrn_measurement_device_type 'SuperNova, Dual, Cu at zero, Eos'
_diffrn_measurement_method '\w scans'
_diffrn_orient_matrix_UB_11 -0.0435057000
_diffrn_orient_matrix_UB_12 -0.1830115000
_diffrn_orient_matrix_UB_13 0.0165977000
_diffrn_orient_matrix_UB_21 0.0279305000
_diffrn_orient_matrix_UB_22 -0.2761844000
_diffrn_orient_matrix_UB_23 -0.0232587000
_diffrn_orient_matrix_UB_31 0.0094901000
_diffrn_orient_matrix_UB_32 -0.0230745000
_diffrn_orient_matrix_UB_33 0.1448187000
_diffrn_radiation_monochromator mirror
_diffrn_radiation_probe x-ray
_diffrn_radiation_type CuK\a
_diffrn_radiation_wavelength 1.54184
_diffrn_reflns_av_R_equivalents 0.0721
_diffrn_reflns_av_unetI/netI 0.0448
_diffrn_reflns_limit_h_max 34
_diffrn_reflns_limit_h_min -34
_diffrn_reflns_limit_k_max 12
_diffrn_reflns_limit_k_min -8
_diffrn_reflns_limit_l_max 5
_diffrn_reflns_limit_l_min -5
_diffrn_reflns_number 10897
_diffrn_reflns_theta_full 66.30
_diffrn_reflns_theta_max 66.30
_diffrn_reflns_theta_min 3.02
_diffrn_source 'sealed X-ray tube'
_diffrn_source_type 'SuperNova (Cu) X-ray Source'
_exptl_absorpt_coefficient_mu 0.654
_exptl_absorpt_correction_T_max 1.00000
_exptl_absorpt_correction_T_min 0.50517
_exptl_absorpt_correction_type multi-scan
_exptl_absorpt_process_details
;
CrysAlisPro, Agilent Technologies,
Version 1.171.37.34 (release 22-05-2014 CrysAlis171 .NET)
(compiled May 22 2014,16:03:01)
Empirical absorption correction using spherical harmonics,
 implemented in SCALE3 ABSPACK scaling algorithm.
;
_exptl_crystal_colour 'clear dark red'
_exptl_crystal_colour_lustre clear
_exptl_crystal_colour_modifier dark
_exptl_crystal_colour_primary red
_exptl_crystal_density_diffrn 1.350
_exptl_crystal_density_method 'not measured'
_exptl_crystal_description needle
_exptl_crystal_F_000 608.0
_exptl_crystal_size_max 0.52
_exptl_crystal_size_mid 0.38
_exptl_crystal_size_min 0.22
_refine_diff_density_max 0.240
_refine_diff_density_min -0.231
_refine_diff_density_rms 0.048
_refine_ls_abs_structure_details 'Flack H D (1983), Acta Cryst. A39, 876-881'
_refine_ls_abs_structure_Flack -0.2(5)
_refine_ls_extinction_method none
_refine_ls_goodness_of_fit_ref 1.072
_refine_ls_hydrogen_treatment constr
_refine_ls_matrix_type full
_refine_ls_number_parameters 199
_refine_ls_number_reflns 2470
_refine_ls_number_restraints 1
_refine_ls_restrained_S_all 1.072
_refine_ls_R_factor_all 0.0475
_refine_ls_R_factor_gt 0.0432
_refine_ls_shift/su_max 0.000
_refine_ls_shift/su_mean 0.000
_refine_ls_structure_factor_coef Fsqd
_refine_ls_weighting_details 'calc w=1/[\s^2^(Fo^2^)+(0.0600P)^2^+0.1353P] where P=(Fo^2^+2Fc^2^)/3'
_refine_ls_weighting_scheme calc
_refine_ls_wR_factor_gt 0.1050
_refine_ls_wR_factor_ref 0.1092
_reflns_number_gt 2306
_reflns_number_total 2470
_reflns_threshold_expression >2sigma(I)
_cod_data_source_file d0dt00466a2.cif
_cod_data_source_block HLc
_cod_depositor_comments 'Adding full bibliography for 7704099--7704110.cif.'
_cod_database_code 7704105
_chemical_oxdiff_formula 'C H N'
_reflns_odcompleteness_completeness 97.96
_reflns_odcompleteness_iscentric 1
_reflns_odcompleteness_theta 66.97
_olex2_refinement_description
;
1. Fixed Uiso
 At 1.2 times of:
  All C(H) groups, All C(H,H) groups, All N(H) groups
2.a Secondary CH2 refined with riding coordinates:
 C12(H12A,H12B)
2.b Aromatic/amide H refined with riding coordinates:
 N4(H4), C5(H5), C8(H8), C4(H4A), C2(H2), C1(H1), C3(H3), C9(H9), C14(H14),
 C10(H10), C18(H18), C16(H16), C17(H17), C15(H15)
;
_olex2_submission_special_instructions 'No special instructions were received'

loop_
_space_group_symop_id
_space_group_symop_operation_xyz
1 'x, y, z'
2 '-x, -y, z+1/2'
3 'x+1/2, -y+1/2, z'
4 '-x+1/2, y+1/2, z+1/2'

loop_
_atom_site_label
_atom_site_type_symbol
_atom_site_fract_x
_atom_site_fract_y
_atom_site_fract_z
_atom_site_U_iso_or_equiv
_atom_site_adp_type
_atom_site_occupancy
_atom_site_calc_flag
_atom_site_disorder_assembly
_atom_site_disorder_group
_atom_site_refinement_flags_posn
N1 N 0.27807(5) 0.14296(15) 0.5315(4) 0.0211(4) Uani 1 d . . .
N3 N 0.35859(5) 0.30954(15) 0.1515(4) 0.0216(4) Uani 1 d . . .
N2 N 0.29979(5) 0.23959(17) 0.4424(4) 0.0218(4) Uani 1 d . . .
N4 N 0.41215(6) 0.51183(17) 0.0594(5) 0.0338(5) Uani 1 d . . .
H4 H 0.3919 0.5034 0.1925 0.041 Uiso 1 calc . . R
C6 C 0.24455(6) 0.17124(19) 0.7460(5) 0.0197(4) Uani 1 d . . .
C7 C 0.33366(6) 0.20752(18) 0.2294(5) 0.0210(4) Uani 1 d . . .
C5 C 0.22053(6) 0.06620(19) 0.8498(5) 0.0228(4) Uani 1 d . . .
H5 H 0.2264 -0.0149 0.7755 0.027 Uiso 1 calc . . R
C8 C 0.33985(6) 0.08546(18) 0.1163(4) 0.0214(4) Uani 1 d . . .
H8 H 0.3217 0.0172 0.1757 0.026 Uiso 1 calc . . R
C4 C 0.18798(6) 0.08148(19) 1.0633(5) 0.0238(5) Uani 1 d . . .
H4A H 0.1722 0.0107 1.1334 0.029 Uiso 1 calc . . R
C13 C 0.43527(6) 0.6268(2) 0.0405(5) 0.0250(5) Uani 1 d . . .
C11 C 0.39148(6) 0.29130(19) -0.0455(5) 0.0226(4) Uani 1 d . . .
C2 C 0.20244(6) 0.30833(19) 1.0647(5) 0.0232(5) Uani 1 d . . .
H2 H 0.1959 0.3897 1.1354 0.028 Uiso 1 calc . . R
C1 C 0.23539(6) 0.29379(18) 0.8536(5) 0.0225(4) Uani 1 d . . .
H1 H 0.2512 0.3646 0.7841 0.027 Uiso 1 calc . . R
C3 C 0.17889(6) 0.20290(19) 1.1726(4) 0.0231(4) Uani 1 d . . .
H3 H 0.1572 0.2136 1.3170 0.028 Uiso 1 calc . . R
C9 C 0.37380(6) 0.06854(19) -0.0873(5) 0.0240(5) Uani 1 d . . .
H9 H 0.3789 -0.0118 -0.1677 0.029 Uiso 1 calc . . R
C14 C 0.47262(7) 0.6434(2) -0.1414(5) 0.0275(5) Uani 1 d . . .
H14 H 0.4825 0.5763 -0.2573 0.033 Uiso 1 calc . . R
C10 C 0.40014(6) 0.1724(2) -0.1703(5) 0.0243(5) Uani 1 d . . .
H10 H 0.4232 0.1630 -0.3067 0.029 Uiso 1 calc . . R
C12 C 0.41994(6) 0.40584(19) -0.1303(5) 0.0245(5) Uani 1 d . . .
H12A H 0.4520 0.3828 -0.1254 0.029 Uiso 1 calc . . R
H12B H 0.4124 0.4308 -0.3258 0.029 Uiso 1 calc . . R
C18 C 0.42135(7) 0.7295(2) 0.2134(5) 0.0285(5) Uani 1 d . . .
H18 H 0.3966 0.7197 0.3369 0.034 Uiso 1 calc . . R
C16 C 0.48098(7) 0.8619(2) 0.0208(5) 0.0286(5) Uani 1 d . . .
H16 H 0.4961 0.9401 0.0131 0.034 Uiso 1 calc . . R
C17 C 0.44408(6) 0.8451(2) 0.2021(5) 0.0288(5) Uani 1 d . . .
H17 H 0.4344 0.9125 0.3180 0.035 Uiso 1 calc . . R
C15 C 0.49498(7) 0.7608(2) -0.1486(6) 0.0298(5) Uani 1 d . . .
H15 H 0.5199 0.7713 -0.2704 0.036 Uiso 1 calc . . R

loop_
_atom_site_aniso_label
_atom_site_aniso_U_11
_atom_site_aniso_U_22
_atom_site_aniso_U_33
_atom_site_aniso_U_23
_atom_site_aniso_U_13
_atom_site_aniso_U_12
N1 0.0226(7) 0.0174(8) 0.0234(9) 0.0019(8) 0.0006(7) -0.0023(6)
N3 0.0218(7) 0.0176(9) 0.0253(9) 0.0020(8) -0.0015(7) -0.0010(6)
N2 0.0219(7) 0.0187(8) 0.0247(8) 0.0012(8) -0.0002(7) -0.0007(7)
N4 0.0352(9) 0.0251(10) 0.0412(11) -0.0039(9) 0.0150(9) -0.0097(8)
C6 0.0181(8) 0.0180(9) 0.0228(10) 0.0026(9) -0.0022(8) 0.0001(8)
C7 0.0203(8) 0.0201(9) 0.0225(10) 0.0013(9) -0.0023(8) 0.0013(8)
C5 0.0223(9) 0.0155(10) 0.0306(11) -0.0001(10) -0.0027(9) 0.0005(8)
C8 0.0230(8) 0.0172(9) 0.0239(10) 0.0000(9) -0.0027(8) -0.0025(8)
C4 0.0222(9) 0.0184(10) 0.0308(12) 0.0028(10) -0.0023(9) -0.0023(7)
C13 0.0249(9) 0.0222(10) 0.0280(11) 0.0020(11) -0.0023(9) -0.0018(8)
C11 0.0209(8) 0.0225(10) 0.0244(10) 0.0027(9) -0.0048(8) 0.0012(8)
C2 0.0247(9) 0.0173(10) 0.0277(11) -0.0023(10) -0.0030(9) 0.0026(8)
C1 0.0233(9) 0.0164(10) 0.0277(10) 0.0017(10) -0.0009(9) -0.0009(8)
C3 0.0204(8) 0.0240(10) 0.0248(11) -0.0009(9) -0.0010(9) 0.0014(8)
C9 0.0249(9) 0.0196(10) 0.0276(11) -0.0023(9) -0.0021(8) 0.0027(8)
C14 0.0282(10) 0.0238(11) 0.0304(11) -0.0004(10) 0.0020(10) -0.0002(8)
C10 0.0216(9) 0.0255(11) 0.0260(10) -0.0024(10) 0.0012(9) 0.0007(8)
C12 0.0248(9) 0.0211(10) 0.0277(11) 0.0030(9) 0.0020(9) -0.0012(8)
C18 0.0259(10) 0.0278(12) 0.0317(12) -0.0007(10) 0.0018(10) -0.0020(9)
C16 0.0301(10) 0.0210(10) 0.0348(13) 0.0051(11) -0.0037(10) -0.0051(8)
C17 0.0276(9) 0.0229(10) 0.0358(13) -0.0029(10) -0.0032(10) -0.0003(9)
C15 0.0249(9) 0.0316(12) 0.0330(11) 0.0012(11) 0.0045(10) -0.0053(9)

loop_
_atom_type_symbol
_atom_type_description
_atom_type_scat_dispersion_real
_atom_type_scat_dispersion_imag
_atom_type_scat_source
C C 0.0181 0.0091 'International Tables Vol C Tables 4.2.6.8 and 6.1.1.4'
H H 0.0000 0.0000 'International Tables Vol C Tables 4.2.6.8 and 6.1.1.4'
N N 0.0311 0.0180 'International Tables Vol C Tables 4.2.6.8 and 6.1.1.4'

loop_
_geom_angle_atom_site_label_1
_geom_angle_atom_site_label_2
_geom_angle_atom_site_label_3
_geom_angle
_geom_angle_site_symmetry_1
_geom_angle_site_symmetry_3
_geom_angle_publ_flag
N2 N1 C6 114.16(16) . . ?
C7 N3 C11 117.52(17) . . ?
N1 N2 C7 112.72(16) . . ?
C13 N4 H4 118.2 . . ?
C13 N4 C12 123.65(19) . . ?
C12 N4 H4 118.2 . . ?
C5 C6 N1 115.25(17) . . ?
C5 C6 C1 120.05(19) . . ?
C1 C6 N1 124.70(17) . . ?
N3 C7 N2 112.07(17) . . ?
N3 C7 C8 123.72(18) . . ?
C8 C7 N2 124.21(17) . . ?
C6 C5 H5 119.8 . . ?
C4 C5 C6 120.41(19) . . ?
C4 C5 H5 119.8 . . ?
C7 C8 H8 121.0 . . ?
C9 C8 C7 117.96(18) . . ?
C9 C8 H8 121.0 . . ?
C5 C4 H4A 120.1 . . ?
C5 C4 C3 119.86(18) . . ?
C3 C4 H4A 120.1 . . ?
N4 C13 C14 122.12(19) . . ?
N4 C13 C18 119.10(19) . . ?
C14 C13 C18 118.77(19) . . ?
N3 C11 C10 122.73(18) . . ?
N3 C11 C12 117.49(18) . . ?
C10 C11 C12 119.78(18) . . ?
C1 C2 H2 119.5 . . ?
C1 C2 C3 120.91(19) . . ?
C3 C2 H2 119.5 . . ?
C6 C1 H1 120.4 . . ?
C2 C1 C6 119.13(18) . . ?
C2 C1 H1 120.4 . . ?
C4 C3 C2 119.63(18) . . ?
C4 C3 H3 120.2 . . ?
C2 C3 H3 120.2 . . ?
C8 C9 H9 120.3 . . ?
C8 C9 C10 119.37(19) . . ?
C10 C9 H9 120.3 . . ?
C13 C14 H14 120.2 . . ?
C15 C14 C13 119.6(2) . . ?
C15 C14 H14 120.2 . . ?
C11 C10 H10 120.7 . . ?
C9 C10 C11 118.70(19) . . ?
C9 C10 H10 120.7 . . ?
N4 C12 C11 111.31(17) . . ?
N4 C12 H12A 109.4 . . ?
N4 C12 H12B 109.4 . . ?
C11 C12 H12A 109.4 . . ?
C11 C12 H12B 109.4 . . ?
H12A C12 H12B 108.0 . . ?
C13 C18 H18 119.8 . . ?
C17 C18 C13 120.49(19) . . ?
C17 C18 H18 119.8 . . ?
C17 C16 H16 120.6 . . ?
C15 C16 H16 120.6 . . ?
C15 C16 C17 118.9(2) . . ?
C18 C17 C16 120.8(2) . . ?
C18 C17 H17 119.6 . . ?
C16 C17 H17 119.6 . . ?
C14 C15 H15 119.3 . . ?
C16 C15 C14 121.4(2) . . ?
C16 C15 H15 119.3 . . ?

loop_
_geom_bond_atom_site_label_1
_geom_bond_atom_site_label_2
_geom_bond_distance
_geom_bond_site_symmetry_2
_geom_bond_publ_flag
N1 N2 1.262(2) . ?
N1 C6 1.429(2) . ?
N3 C7 1.341(2) . ?
N3 C11 1.342(3) . ?
N2 C7 1.440(2) . ?
N4 H4 0.8600 . ?
N4 C13 1.381(2) . ?
N4 C12 1.432(3) . ?
C6 C5 1.389(3) . ?
C6 C1 1.399(3) . ?
C7 C8 1.390(3) . ?
C5 H5 0.9300 . ?
C5 C4 1.384(3) . ?
C8 H8 0.9300 . ?
C8 C9 1.383(3) . ?
C4 H4A 0.9300 . ?
C4 C3 1.391(3) . ?
C13 C14 1.392(3) . ?
C13 C18 1.400(3) . ?
C11 C10 1.393(3) . ?
C11 C12 1.509(3) . ?
C2 H2 0.9300 . ?
C2 C1 1.384(3) . ?
C2 C3 1.392(3) . ?
C1 H1 0.9300 . ?
C3 H3 0.9300 . ?
C9 H9 0.9300 . ?
C9 C10 1.385(3) . ?
C14 H14 0.9300 . ?
C14 C15 1.389(3) . ?
C10 H10 0.9300 . ?
C12 H12A 0.9700 . ?
C12 H12B 0.9700 . ?
C18 H18 0.9300 . ?
C18 C17 1.379(3) . ?
C16 H16 0.9300 . ?
C16 C17 1.381(3) . ?
C16 C15 1.379(3) . ?
C17 H17 0.9300 . ?
C15 H15 0.9300 . ?
